data_8103919
loop_
_publ_author_name
'Somer, M.'
'Carrillo-Cabrera, W.'
'Peters, E.M.'
'Peters, K.'
'von Schnering, H.G.'

_publ_section_title
;
 Crystal structure of lithium beryllium nitride, Li Be N
;
_journal_name_full 'Zeitschrift fuer Kristallographie (149,1979-)'
_journal_page_first 635
_journal_page_last 635
_journal_volume 211
_journal_year 1996
_chemical_formula_sum 'Be Li N'
_chemical_name_systematic 'Li Be N'
_space_group_IT_number 14
_symmetry_space_group_name_Hall '-P 2ybc'
_symmetry_space_group_name_H-M 'P 1 21/c 1'
_cell_angle_alpha 90
_cell_angle_beta 124.9
_cell_angle_gamma 90
_cell_formula_units_Z 4
_cell_length_a 4.54
_cell_length_b 4.76
_cell_length_c 5.807
_cell_volume 102.922
_citation_journal_id_ASTM ZEKRDZ
_cod_data_source_file Somer_ZEKRDZ_1996_1913.cif
_cod_data_source_block Be1Li1N1
_cod_original_cell_volume 102.9222
_cod_original_formula_sum 'Be1 Li1 N1'
_cod_database_code 8103919

loop_
_symmetry_equiv_pos_as_xyz
x,y,z
-x,y+1/2,-z+1/2
-x,-y,-z
x,-y-1/2,z-1/2

loop_
_atom_site_label
_atom_site_type_symbol
_atom_site_fract_x
_atom_site_fract_y
_atom_site_fract_z
_atom_site_occupancy
_atom_site_U_iso_or_equiv
Be1 Be+2 0.08002 0.39152 0.392 1 0.0
Li1 Li+1 0.32413 0.54156 0.08928 1 0.0
N1 N-3 0.15068 0.19521 0.1993 1 0.0
